data_4073778
loop_
_publ_author_name
'Sau, Yiu-Keung'
'Chan, Ka-Wang'
'Zhang, Qian-Feng'
'Williams, Ian D.'
'Leung, Wa-Hung'

_publ_section_title
;
 Alkyl and Aryl Compounds of Rhodium(III) and Iridium(III) Supported by
 4,4&#x2018;-Di-tert-butyl-2,2&#x2018;-bipyridyl
;
_journal_issue 25
_journal_name_full Organometallics
_journal_page_first 6338
_journal_paper_doi 10.1021/om7006216
_journal_volume 26
_journal_year 2007
_chemical_formula_sum 'C45.5 H55 N2 Rh'
_chemical_formula_weight 732.83
_chemical_name_systematic
; 
 ? 
;
_space_group_IT_number 2
_symmetry_cell_setting triclinic
_symmetry_space_group_name_Hall '-P 1'
_symmetry_space_group_name_H-M 'P -1'
_atom_sites_solution_hydrogens geom
_atom_sites_solution_primary direct
_atom_sites_solution_secondary difmap
_audit_creation_method SHELXL-97
_cell_angle_alpha 115.9000(10)
_cell_angle_beta 106.1910(10)
_cell_angle_gamma 91.3230(10)
_cell_formula_units_Z 2
_cell_length_a 11.9859(9)
_cell_length_b 13.7168(10)
_cell_length_c 13.8715(10)
_cell_measurement_reflns_used 3490
_cell_measurement_temperature 100(2)
_cell_measurement_theta_max 22.56
_cell_measurement_theta_min 2.31
_cell_volume 1942.2(2)
_computing_structure_refinement 'SHELXL-97 (Sheldrick, 1997)'
_computing_structure_solution 'SHELXS-97 (Sheldrick, 1990)'
_diffrn_ambient_temperature 100(2)
_diffrn_measured_fraction_theta_full 0.970
_diffrn_measured_fraction_theta_max 0.970
_diffrn_radiation_monochromator graphite
_diffrn_radiation_source 'fine-focus sealed tube'
_diffrn_radiation_type MoK\a
_diffrn_radiation_wavelength 0.71073
_diffrn_reflns_av_R_equivalents 0.0333
_diffrn_reflns_av_sigmaI/netI 0.0542
_diffrn_reflns_limit_h_max 14
_diffrn_reflns_limit_h_min -14
_diffrn_reflns_limit_k_max 16
_diffrn_reflns_limit_k_min -16
_diffrn_reflns_limit_l_max 16
_diffrn_reflns_limit_l_min -16
_diffrn_reflns_number 13661
_diffrn_reflns_theta_full 25.00
_diffrn_reflns_theta_max 25.00
_diffrn_reflns_theta_min 1.67
_exptl_absorpt_coefficient_mu 0.472
_exptl_absorpt_correction_T_max 1.00
_exptl_absorpt_correction_T_min 0.92
_exptl_absorpt_correction_type multi-scan
_exptl_absorpt_process_details SADABS
_exptl_crystal_colour red
_exptl_crystal_density_diffrn 1.253
_exptl_crystal_density_method 'not measured'
_exptl_crystal_description block
_exptl_crystal_F_000 774
_exptl_crystal_size_max 0.35
_exptl_crystal_size_mid 0.30
_exptl_crystal_size_min 0.15
_refine_diff_density_max 0.626
_refine_diff_density_min -0.441
_refine_diff_density_rms 0.081
_refine_ls_extinction_method none
_refine_ls_goodness_of_fit_ref 1.033
_refine_ls_hydrogen_treatment mixed
_refine_ls_matrix_type full
_refine_ls_number_parameters 470
_refine_ls_number_reflns 6650
_refine_ls_number_restraints 6
_refine_ls_restrained_S_all 1.038
_refine_ls_R_factor_all 0.0495
_refine_ls_R_factor_gt 0.0410
_refine_ls_shift/su_max 0.001
_refine_ls_shift/su_mean 0.000
_refine_ls_structure_factor_coef Fsqd
_refine_ls_weighting_details 'calc w=1/[\s^2^(Fo^2^)+(0.0558P)^2^+0.0000P] where P=(Fo^2^+2Fc^2^)/3'
_refine_ls_weighting_scheme calc
_refine_ls_wR_factor_gt 0.0942
_refine_ls_wR_factor_ref 0.0975
_reflns_number_gt 5815
_reflns_number_total 6650
_reflns_threshold_expression >2sigma(I)
_cod_data_source_file om7006216-file003.cif
_cod_data_source_block kevin51
_cod_depositor_comments
;
The following automatic conversions were performed:

'_symmetry_cell_setting' value 'Triclinic' changed to 'triclinic'
according to /home/saulius/struct/CIF-dictionaries/cif_core.dic
dictionary named 'cif_core.dic' version 2.4.1 from 2010-06-29.

Automatic conversion script
Id: cif_fix_values 1715 2011-07-08 13:25:40Z adriana 
;
_cod_original_sg_symbol_H-M P-1
_cod_original_formula_sum 'C45.50 H55 N2 Rh'
_cod_database_code 4073778

loop_
_symmetry_equiv_pos_as_xyz
'x, y, z'
'-x, -y, -z'

loop_
_atom_site_label
_atom_site_type_symbol
_atom_site_fract_x
_atom_site_fract_y
_atom_site_fract_z
_atom_site_U_iso_or_equiv
_atom_site_adp_type
_atom_site_occupancy
_atom_site_symmetry_multiplicity
_atom_site_calc_flag
_atom_site_refinement_flags
_atom_site_disorder_assembly
_atom_site_disorder_group
Rh1 Rh 0.374784(19) 0.769808(19) 0.276385(19) 0.01621(9) Uani 1 1 d . B .
N1 N 0.5387(2) 0.8317(2) 0.2712(2) 0.0188(5) Uani 1 1 d . . .
N2 N 0.5106(2) 0.7182(2) 0.3768(2) 0.0199(6) Uani 1 1 d . . .
C1 C 0.5506(3) 0.8936(3) 0.2210(3) 0.0217(7) Uani 1 1 d . . .
H1A H 0.4828 0.9193 0.1918 0.026 Uiso 1 1 calc R . .
C2 C 0.6542(3) 0.9221(3) 0.2093(3) 0.0265(7) Uani 1 1 d . . .
H2A H 0.6568 0.9658 0.1722 0.032 Uiso 1 1 calc R . .
C3 C 0.7559(3) 0.8870(3) 0.2517(3) 0.0277(7) Uani 1 1 d . A .
C4 C 0.7448(3) 0.8246(3) 0.3048(3) 0.0228(7) Uani 1 1 d . . .
H4A H 0.8120 0.7989 0.3352 0.027 Uiso 1 1 calc R . .
C5 C 0.6373(3) 0.7982(2) 0.3148(2) 0.0173(6) Uani 1 1 d . . .
C6 C 0.6204(3) 0.7352(2) 0.3746(2) 0.0182(6) Uani 1 1 d . . .
C7 C 0.7136(3) 0.7007(3) 0.4311(3) 0.0229(7) Uani 1 1 d . . .
H7A H 0.7898 0.7121 0.4260 0.027 Uiso 1 1 calc R . .
C8 C 0.6969(3) 0.6505(3) 0.4942(3) 0.0251(7) Uani 1 1 d . . .
C9 C 0.5837(3) 0.6386(3) 0.4998(3) 0.0295(8) Uani 1 1 d . . .
H9A H 0.5678 0.6071 0.5445 0.035 Uiso 1 1 calc R . .
C10 C 0.4943(3) 0.6727(3) 0.4404(3) 0.0268(7) Uani 1 1 d . . .
H10A H 0.4176 0.6632 0.4451 0.032 Uiso 1 1 calc R . .
C11 C 0.8717(3) 0.9142(3) 0.2370(4) 0.0504(12) Uani 1 1 d . . .
C12 C 0.9646(10) 0.8593(10) 0.2692(11) 0.035(2) Uiso 0.35 1 d P A 1
C13 C 0.8357(11) 0.8624(10) 0.0911(10) 0.047(3) Uiso 0.35 1 d P A 1
C14 C 0.9014(11) 1.0326(10) 0.2802(12) 0.043(3) Uiso 0.35 1 d P A 1
C12' C 0.9707(9) 0.9890(9) 0.3855(9) 0.039(2) Uiso 0.40 1 d P A 2
C13' C 0.9344(10) 0.8246(9) 0.2020(11) 0.037(2) Uiso 0.40 1 d P A 2
C14' C 0.8840(8) 1.0155(8) 0.2227(11) 0.022(2) Uiso 0.40 1 d P A 2
C12" C 0.9768(16) 0.9401(18) 0.3431(17) 0.049(5) Uiso 0.25 1 d P A 3
C13" C 0.8965(14) 0.8033(12) 0.1456(15) 0.034(3) Uiso 0.25 1 d P A 3
C14" C 0.8670(14) 0.9868(14) 0.1799(15) 0.028(4) Uiso 0.25 1 d P A 3
C15 C 0.7978(3) 0.6080(3) 0.5520(3) 0.0320(8) Uani 1 1 d . . .
C16 C 0.9136(3) 0.6876(4) 0.6019(3) 0.0443(10) Uani 1 1 d . . .
H16A H 0.9067 0.7583 0.6604 0.066 Uiso 1 1 calc R . .
H16B H 0.9311 0.6983 0.5419 0.066 Uiso 1 1 calc R . .
H16C H 0.9774 0.6572 0.6354 0.066 Uiso 1 1 calc R . .
C17 C 0.7739(4) 0.5924(4) 0.6468(4) 0.0567(13) Uani 1 1 d . . .
H17A H 0.7644 0.6629 0.7038 0.085 Uiso 1 1 calc R . .
H17B H 0.8402 0.5655 0.6818 0.085 Uiso 1 1 calc R . .
H17C H 0.7017 0.5389 0.6158 0.085 Uiso 1 1 calc R . .
C18 C 0.8124(4) 0.4989(4) 0.4611(4) 0.0541(12) Uani 1 1 d . . .
H18A H 0.7393 0.4460 0.4278 0.081 Uiso 1 1 calc R . .
H18B H 0.8772 0.4700 0.4954 0.081 Uiso 1 1 calc R . .
H18C H 0.8300 0.5110 0.4019 0.081 Uiso 1 1 calc R . .
C21 C 0.3632(3) 0.6335(3) 0.1330(3) 0.0250(7) Uani 1 1 d D . .
C22 C 0.3500(4) 0.5258(4) 0.1110(5) 0.0287(11) Uani 0.80 1 d P B 1
C23 C 0.3458(4) 0.4427(5) 0.0051(5) 0.0347(12) Uani 0.80 1 d P B 1
C24 C 0.3544(3) 0.4710(3) -0.0739(4) 0.0435(10) Uani 1 1 d D . .
C25 C 0.3667(4) 0.5740(4) -0.0621(3) 0.0308(10) Uani 0.80 1 d P B 1
C26 C 0.3728(3) 0.6546(4) 0.0436(3) 0.0235(9) Uani 0.80 1 d P B 1
C27 C 0.3429(4) 0.4905(4) 0.1984(4) 0.0348(11) Uani 0.80 1 d P B 1
C28 C 0.3742(5) 0.6024(4) -0.1528(4) 0.0431(12) Uani 0.80 1 d P B 1
C22' C 0.368(2) 0.5831(16) 0.0221(13) 0.053(6) Uiso 0.20 1 d PD B 2
C24' C 0.344(3) 0.3959(18) -0.0289(18) 0.049(8) Uiso 0.20 1 d PD B 2
C25' C 0.3383(14) 0.4206(12) 0.0768(12) 0.025(4) Uiso 0.20 1 d PD B 2
C26' C 0.3510(15) 0.5337(11) 0.1548(14) 0.008(4) Uiso 0.20 1 d PD B 2
C27' C 0.4004(18) 0.6904(17) 0.0062(17) 0.040(5) Uiso 0.20 1 d P B 2
C28' C 0.3198(17) 0.3258(16) 0.1014(16) 0.040(4) Uiso 0.20 1 d P B 2
C31 C 0.2684(2) 0.8444(3) 0.1999(3) 0.0197(6) Uani 1 1 d . . .
C32 C 0.2815(3) 0.9593(3) 0.2622(3) 0.0269(7) Uani 1 1 d . B .
C33 C 0.2182(3) 1.0185(3) 0.2132(3) 0.0356(8) Uani 1 1 d . . .
H33A H 0.2277 1.0960 0.2564 0.043 Uiso 1 1 calc R B .
C34 C 0.1427(3) 0.9690(3) 0.1050(3) 0.0355(9) Uani 1 1 d . B .
H34A H 0.1013 1.0119 0.0734 0.043 Uiso 1 1 calc R . .
C35 C 0.1264(3) 0.8565(3) 0.0414(3) 0.0312(8) Uani 1 1 d . . .
C36 C 0.1872(3) 0.7963(3) 0.0912(3) 0.0236(7) Uani 1 1 d . B .
H36A H 0.1726 0.7184 0.0490 0.028 Uiso 1 1 calc R . .
C37 C 0.3612(3) 1.0194(3) 0.3823(3) 0.0398(9) Uani 1 1 d . . .
H37A H 0.3994 0.9668 0.4050 0.060 Uiso 1 1 calc R B .
H37B H 0.3149 1.0571 0.4317 0.060 Uiso 1 1 calc R . .
H37C H 0.4214 1.0735 0.3888 0.060 Uiso 1 1 calc R . .
C38 C 0.0438(4) 0.7992(4) -0.0787(3) 0.0491(11) Uani 1 1 d . B .
H38A H 0.0082 0.8538 -0.0995 0.074 Uiso 1 1 calc R . .
H38B H -0.0183 0.7469 -0.0850 0.074 Uiso 1 1 calc R . .
H38C H 0.0879 0.7597 -0.1298 0.074 Uiso 1 1 calc R . .
C41 C 0.2301(3) 0.7167(3) 0.2981(3) 0.0207(7) Uani 1 1 d . . .
C42 C 0.2198(3) 0.7611(3) 0.4074(3) 0.0271(7) Uani 1 1 d . B .
C43 C 0.1225(3) 0.7204(3) 0.4245(3) 0.0344(8) Uani 1 1 d . . .
H43A H 0.1165 0.7502 0.4985 0.041 Uiso 1 1 calc R B .
C44 C 0.0362(3) 0.6380(3) 0.3361(3) 0.0304(8) Uani 1 1 d . B .
H44A H -0.0285 0.6110 0.3496 0.036 Uiso 1 1 calc R . .
C45 C 0.0422(3) 0.5942(3) 0.2281(3) 0.0291(8) Uani 1 1 d . . .
C46 C 0.1377(3) 0.6360(3) 0.2121(3) 0.0256(7) Uani 1 1 d . B .
H46A H 0.1403 0.6075 0.1370 0.031 Uiso 1 1 calc R . .
C47 C 0.3087(3) 0.8554(3) 0.5085(3) 0.0408(9) Uani 1 1 d . . .
H47A H 0.2857 0.8739 0.5761 0.061 Uiso 1 1 calc R B .
H47B H 0.3112 0.9196 0.4948 0.061 Uiso 1 1 calc R . .
H47C H 0.3868 0.8338 0.5200 0.061 Uiso 1 1 calc R . .
C48 C -0.0509(3) 0.5035(3) 0.1293(3) 0.0459(10) Uani 1 1 d . B .
H48A H -0.1118 0.4840 0.1556 0.069 Uiso 1 1 calc R . .
H48B H -0.0150 0.4389 0.0949 0.069 Uiso 1 1 calc R . .
H48C H -0.0866 0.5284 0.0731 0.069 Uiso 1 1 calc R . .
C1S C 0.4076(5) 0.9976(7) 0.0354(6) 0.0726(18) Uani 1 1 d . . .
H1SA H 0.3416 0.9949 0.0600 0.087 Uiso 1 1 calc R . .
C2S C 0.4908(7) 1.0893(6) 0.0948(6) 0.088(2) Uani 1 1 d . . .
C3S C 0.5853(5) 1.0899(5) 0.0571(6) 0.0785(18) Uani 1 1 d . . .
H3SA H 0.6460 1.1524 0.0965 0.094 Uiso 1 1 calc R . .
C4S C 0.4803(12) 1.1881(11) 0.2090(12) 0.098(4) Uiso 0.50 1 d P . .

loop_
_atom_site_aniso_label
_atom_site_aniso_U_11
_atom_site_aniso_U_22
_atom_site_aniso_U_33
_atom_site_aniso_U_23
_atom_site_aniso_U_13
_atom_site_aniso_U_12
Rh1 0.01314(13) 0.01982(14) 0.01632(13) 0.00919(10) 0.00427(9) 0.00255(9)
N1 0.0163(13) 0.0211(14) 0.0184(12) 0.0088(11) 0.0056(10) 0.0032(10)
N2 0.0179(13) 0.0234(14) 0.0192(13) 0.0116(12) 0.0044(10) 0.0020(11)
C1 0.0217(16) 0.0242(17) 0.0258(16) 0.0168(14) 0.0083(13) 0.0088(13)
C2 0.0275(18) 0.0243(17) 0.0378(19) 0.0199(16) 0.0157(15) 0.0080(14)
C3 0.0255(17) 0.0278(18) 0.043(2) 0.0217(16) 0.0201(15) 0.0107(14)
C4 0.0170(15) 0.0221(17) 0.0339(18) 0.0155(15) 0.0102(13) 0.0078(13)
C5 0.0181(15) 0.0158(15) 0.0174(15) 0.0069(13) 0.0060(12) 0.0031(12)
C6 0.0170(15) 0.0169(15) 0.0165(15) 0.0054(13) 0.0033(12) 0.0002(12)
C7 0.0170(15) 0.0266(17) 0.0274(17) 0.0153(15) 0.0059(13) 0.0039(13)
C8 0.0245(17) 0.0300(18) 0.0227(16) 0.0146(15) 0.0060(13) 0.0049(14)
C9 0.0293(18) 0.037(2) 0.0285(18) 0.0229(16) 0.0055(14) 0.0013(15)
C10 0.0214(17) 0.037(2) 0.0275(17) 0.0194(16) 0.0090(14) 0.0022(14)
C11 0.038(2) 0.052(3) 0.104(4) 0.060(3) 0.043(2) 0.024(2)
C15 0.0327(19) 0.038(2) 0.0339(19) 0.0244(17) 0.0100(16) 0.0114(16)
C16 0.030(2) 0.069(3) 0.044(2) 0.040(2) 0.0025(17) 0.0109(19)
C17 0.039(2) 0.099(4) 0.065(3) 0.067(3) 0.013(2) 0.017(2)
C18 0.054(3) 0.048(3) 0.058(3) 0.028(2) 0.008(2) 0.022(2)
C21 0.0141(15) 0.0283(19) 0.0239(16) 0.0048(15) 0.0054(13) 0.0069(13)
C22 0.026(3) 0.030(3) 0.024(3) 0.010(2) 0.006(2) 0.0084(19)
C23 0.026(3) 0.028(3) 0.042(3) 0.009(3) 0.011(2) 0.006(2)
C24 0.035(2) 0.046(2) 0.054(3) 0.025(2) 0.0177(19) 0.0128(18)
C25 0.025(2) 0.042(3) 0.021(2) 0.009(2) 0.0088(17) 0.0107(19)
C26 0.0134(19) 0.033(3) 0.0158(19) 0.0040(19) 0.0057(15) 0.0033(17)
C27 0.035(3) 0.026(2) 0.043(3) 0.017(2) 0.010(2) 0.0057(19)
C28 0.056(3) 0.053(3) 0.023(2) 0.015(2) 0.022(2) 0.019(3)
C31 0.0131(14) 0.0262(17) 0.0238(16) 0.0131(14) 0.0086(12) 0.0059(13)
C32 0.0225(17) 0.0277(19) 0.0330(18) 0.0139(16) 0.0125(14) 0.0059(14)
C33 0.0290(19) 0.0292(19) 0.051(2) 0.0186(18) 0.0169(17) 0.0114(15)
C34 0.0258(19) 0.045(2) 0.055(2) 0.036(2) 0.0179(17) 0.0190(16)
C35 0.0219(17) 0.048(2) 0.0317(19) 0.0252(18) 0.0086(14) 0.0108(16)
C36 0.0172(16) 0.0290(18) 0.0276(17) 0.0142(15) 0.0099(13) 0.0060(13)
C37 0.036(2) 0.029(2) 0.038(2) 0.0059(17) 0.0047(17) 0.0075(16)
C38 0.046(2) 0.069(3) 0.034(2) 0.030(2) 0.0044(18) 0.019(2)
C41 0.0164(15) 0.0226(16) 0.0254(16) 0.0138(14) 0.0058(13) 0.0036(13)
C42 0.0287(18) 0.0277(18) 0.0233(17) 0.0105(15) 0.0085(14) 0.0043(14)
C43 0.039(2) 0.046(2) 0.0334(19) 0.0249(18) 0.0235(17) 0.0178(18)
C44 0.0185(17) 0.034(2) 0.048(2) 0.0246(18) 0.0141(16) 0.0045(15)
C45 0.0229(17) 0.0303(19) 0.038(2) 0.0201(17) 0.0093(15) 0.0041(14)
C46 0.0242(17) 0.0293(18) 0.0255(17) 0.0146(15) 0.0078(14) 0.0073(14)
C47 0.038(2) 0.046(2) 0.0249(18) 0.0069(17) 0.0082(16) -0.0005(18)
C48 0.034(2) 0.048(3) 0.052(2) 0.022(2) 0.0107(18) -0.0039(18)
C1S 0.047(3) 0.128(5) 0.116(5) 0.109(5) 0.042(3) 0.045(4)
C2S 0.103(5) 0.107(5) 0.106(5) 0.089(5) 0.041(4) 0.061(5)
C3S 0.073(4) 0.088(5) 0.108(5) 0.084(4) 0.012(3) 0.011(3)

loop_
_atom_type_symbol
_atom_type_description
_atom_type_scat_dispersion_real
_atom_type_scat_dispersion_imag
_atom_type_scat_source
C C 0.0033 0.0016 'International Tables Vol C Tables 4.2.6.8 and 6.1.1.4'
H H 0.0000 0.0000 'International Tables Vol C Tables 4.2.6.8 and 6.1.1.4'
N N 0.0061 0.0033 'International Tables Vol C Tables 4.2.6.8 and 6.1.1.4'
Rh Rh -1.1178 0.9187 'International Tables Vol C Tables 4.2.6.8 and 6.1.1.4'

loop_
_geom_angle_atom_site_label_1
_geom_angle_atom_site_label_2
_geom_angle_atom_site_label_3
_geom_angle
_geom_angle_site_symmetry_1
C41 Rh1 C31 85.92(12) .
C41 Rh1 C21 95.81(13) .
C31 Rh1 C21 95.74(12) .
C41 Rh1 N1 174.14(10) .
C31 Rh1 N1 97.95(10) .
C21 Rh1 N1 88.20(11) .
C41 Rh1 N2 100.74(10) .
C31 Rh1 N2 169.54(11) .
C21 Rh1 N2 91.63(11) .
N1 Rh1 N2 74.82(9) .
C1 N1 C5 116.9(3) .
C1 N1 Rh1 125.58(19) .
C5 N1 Rh1 117.26(19) .
C10 N2 C6 117.7(2) .
C10 N2 Rh1 125.9(2) .
C6 N2 Rh1 116.40(18) .
N1 C1 C2 124.0(3) .
C1 C2 C3 120.0(3) .
C4 C3 C2 116.4(3) .
C4 C3 C11 122.2(3) .
C2 C3 C11 121.4(3) .
C3 C4 C5 121.3(3) .
N1 C5 C4 121.3(3) .
N1 C5 C6 114.6(3) .
C4 C5 C6 124.1(3) .
N2 C6 C7 121.6(3) .
N2 C6 C5 116.0(2) .
C7 C6 C5 122.4(3) .
C8 C7 C6 121.1(3) .
C7 C8 C9 116.3(3) .
C7 C8 C15 121.2(3) .
C9 C8 C15 122.5(3) .
C10 C9 C8 120.0(3) .
N2 C10 C9 123.2(3) .
C13' C11 C12 32.5(5) .
C13' C11 C14 134.1(7) .
C12 C11 C14 116.8(8) .
C13' C11 C14' 126.6(6) .
C12 C11 C14' 127.2(6) .
C14 C11 C14' 27.0(5) .
C13' C11 C14" 116.3(8) .
C12 C11 C14" 130.0(8) .
C14 C11 C14" 47.0(8) .
C14' C11 C14" 20.0(6) .
C13' C11 C3 115.0(5) .
C12 C11 C3 115.5(5) .
C14 C11 C3 110.0(6) .
C14' C11 C3 114.9(4) .
C14" C11 C3 114.3(6) .
C13' C11 C12" 75.4(9) .
C12 C11 C12" 43.4(8) .
C14 C11 C12" 80.7(10) .
C14' C11 C12" 102.7(9) .
C14" C11 C12" 118.9(10) .
C3 C11 C12" 111.4(8) .
C13' C11 C13" 26.3(5) .
C12 C11 C13" 58.8(7) .
C14 C11 C13" 138.6(8) .
C14' C11 C13" 117.8(8) .
C14" C11 C13" 101.1(9) .
C3 C11 C13" 107.5(6) .
C12" C11 C13" 101.6(10) .
C13' C11 C13 74.6(7) .
C12 C11 C13 105.9(7) .
C14 C11 C13 103.7(7) .
C14' C11 C13 76.8(7) .
C14" C11 C13 56.9(8) .
C3 C11 C13 103.2(5) .
C12" C11 C13 141.3(9) .
C13" C11 C13 50.1(7) .
C13' C11 C12' 96.6(7) .
C12 C11 C12' 64.4(6) .
C14 C11 C12' 65.1(7) .
C14' C11 C12' 90.6(6) .
C14" C11 C12' 109.8(8) .
C3 C11 C12' 102.1(4) .
C12" C11 C12' 21.1(8) .
C13" C11 C12' 122.7(7) .
C13 C11 C12' 154.6(6) .
C17 C15 C16 108.1(3) .
C17 C15 C8 111.8(3) .
C16 C15 C8 111.0(3) .
C17 C15 C18 110.7(3) .
C16 C15 C18 107.7(3) .
C8 C15 C18 107.5(3) .
C22 C21 C22' 80.0(9) .
C22 C21 C26 116.5(4) .
C22' C21 C26 36.5(8) .
C22 C21 C26' 21.5(5) .
C22' C21 C26' 101.3(11) .
C26 C21 C26' 137.9(7) .
C22 C21 Rh1 129.4(3) .
C22' C21 Rh1 150.5(9) .
C26 C21 Rh1 114.1(3) .
C26' C21 Rh1 108.0(6) .
C21 C22 C23 120.5(5) .
C21 C22 C27 122.8(4) .
C23 C22 C27 116.8(4) .
C24 C23 C22 118.5(5) .
C23 C24 C25 126.3(4) .
C23 C24 C24' 24.8(8) .
C25 C24 C24' 151.0(10) .
C23 C24 C22' 80.6(9) .
C25 C24 C22' 45.7(8) .
C24' C24 C22' 105.3(13) .
C24 C25 C26 114.1(4) .
C24 C25 C28 124.8(4) .
C26 C25 C28 121.1(4) .
C25 C26 C21 124.2(4) .
C21 C22' C24 140.2(17) .
C21 C22' C27' 101.1(13) .
C24 C22' C27' 118.7(13) .
C25' C24' C24 127.5(18) .
C24' C25' C26' 117.6(16) .
C24' C25' C28' 117.4(14) .
C26' C25' C28' 125.0(14) .
C25' C26' C21 127.5(13) .
C36 C31 C32 116.4(3) .
C36 C31 Rh1 127.7(2) .
C32 C31 Rh1 115.9(2) .
C33 C32 C31 120.0(3) .
C33 C32 C37 118.9(3) .
C31 C32 C37 121.1(3) .
C34 C33 C32 122.0(3) .
C33 C34 C35 119.9(3) .
C34 C35 C36 118.3(3) .
C34 C35 C38 121.2(3) .
C36 C35 C38 120.5(3) .
C35 C36 C31 123.3(3) .
C46 C41 C42 115.9(3) .
C46 C41 Rh1 124.6(2) .
C42 C41 Rh1 119.5(2) .
C43 C42 C41 120.0(3) .
C43 C42 C47 117.8(3) .
C41 C42 C47 122.2(3) .
C44 C43 C42 121.0(3) .
C43 C44 C45 120.7(3) .
C44 C45 C46 117.8(3) .
C44 C45 C48 122.0(3) .
C46 C45 C48 120.3(3) .
C45 C46 C41 124.7(3) .
C3S C1S C2S 122.6(5) 2_675
C1S C2S C3S 117.0(6) .
C1S C2S C4S 119.8(8) .
C3S C2S C4S 123.1(9) .
C1S C3S C2S 120.4(6) 2_675

loop_
_geom_bond_atom_site_label_1
_geom_bond_atom_site_label_2
_geom_bond_distance
_geom_bond_site_symmetry_2
Rh1 C41 2.013(3) .
Rh1 C31 2.013(3) .
Rh1 C21 2.014(3) .
Rh1 N1 2.155(2) .
Rh1 N2 2.177(2) .
N1 C1 1.338(4) .
N1 C5 1.358(4) .
N2 C10 1.333(4) .
N2 C6 1.342(4) .
C1 C2 1.366(4) .
C2 C3 1.392(4) .
C3 C4 1.376(4) .
C3 C11 1.519(5) .
C4 C5 1.390(4) .
C5 C6 1.479(4) .
C6 C7 1.395(4) .
C7 C8 1.379(4) .
C8 C9 1.390(5) .
C8 C15 1.531(4) .
C9 C10 1.384(4) .
C11 C13' 1.427(11) .
C11 C12 1.436(11) .
C11 C14 1.460(12) .
C11 C14' 1.496(10) .
C11 C14" 1.514(15) .
C11 C12" 1.539(19) .
C11 C13" 1.598(16) .
C11 C13 1.740(13) .
C11 C12' 1.855(12) .
C15 C17 1.519(5) .
C15 C16 1.527(5) .
C15 C18 1.532(6) .
C21 C22 1.366(5) .
C21 C22' 1.406(15) .
C21 C26 1.424(5) .
C21 C26' 1.537(14) .
C22 C23 1.397(8) .
C22 C27 1.511(7) .
C23 C24 1.340(6) .
C24 C25 1.349(6) .
C24 C24' 1.437(16) .
C24 C22' 1.497(15) .
C25 C26 1.378(6) .
C25 C28 1.495(6) .
C22' C27' 1.63(3) .
C24' C25' 1.374(17) .
C25' C26' 1.426(15) .
C25' C28' 1.51(2) .
C31 C36 1.392(4) .
C31 C32 1.406(4) .
C32 C33 1.386(5) .
C32 C37 1.499(5) .
C33 C34 1.363(5) .
C34 C35 1.378(5) .
C35 C36 1.391(4) .
C35 C38 1.508(5) .
C41 C46 1.389(4) .
C41 C42 1.410(4) .
C42 C43 1.403(5) .
C42 C47 1.515(5) .
C43 C44 1.371(5) .
C44 C45 1.373(5) .
C45 C46 1.382(5) .
C45 C48 1.505(5) .
C1S C3S 1.347(9) 2_675
C1S C2S 1.354(9) .
C2S C3S 1.375(8) .
C2S C4S 1.614(15) .
C3S C1S 1.347(9) 2_675
